data_7101196
loop_
_publ_author_name
'Dirk Walther'
'Reinald Fischer'
'Helmar Gorls'
'Jens Langer'
'Astrid Malassa'
'Gavin Vaughan'

_publ_section_title
;
A Key Step of the Formation of Acrylic Acid from CO~2~ and
Ethylene: The Transformation of a Nickelalactone into a
Nickel-acrylate Complex
;
_journal_issue 23
_journal_name_full 'Chemical Communications'
_journal_paper_doi 10.1039/b603540j
_journal_year 2006
_chemical_formula_sum 'C29 H28 Ni O2 P2'
_chemical_formula_weight 529.16
_chemical_name_systematic
;
?
;
_space_group_IT_number 4
_symmetry_cell_setting monoclinic
_symmetry_space_group_name_Hall 'P 2yb'
_symmetry_space_group_name_H-M 'P 1 21 1'
_atom_sites_solution_hydrogens difmap
_atom_sites_solution_primary direct
_atom_sites_solution_secondary difmap
_audit_creation_method SHELXL-97
_cell_angle_alpha 90.00
_cell_angle_beta 115.807(3)
_cell_angle_gamma 90.00
_cell_formula_units_Z 2
_cell_length_a 9.5487(3)
_cell_length_b 14.9037(8)
_cell_length_c 9.8115(5)
_cell_measurement_temperature 183(2)
_cell_volume 1257.0(1)
_computing_cell_refinement DENZO
_computing_data_collection COLLECT
_computing_data_reduction DENZO
_computing_molecular_graphics SHELXTL/PC
_computing_publication_material SHELXL-97
_computing_structure_refinement 'SHELXL-97 (Sheldrick, 1997)'
_computing_structure_solution 'SHELXS-97 (Sheldrick, 1990)'
_diffrn_ambient_temperature 183(2)
_diffrn_measured_fraction_theta_full 0.984
_diffrn_measured_fraction_theta_max 0.984
_diffrn_measurement_device_type KappaCCD
_diffrn_measurement_method 'phi- + omega-scan'
_diffrn_radiation_monochromator graphite
_diffrn_radiation_source 'fine-focus sealed tube'
_diffrn_radiation_type MoK\a
_diffrn_radiation_wavelength 0.71073
_diffrn_reflns_av_R_equivalents 0.0000
_diffrn_reflns_av_sigmaI/netI 0.0579
_diffrn_reflns_limit_h_max 12
_diffrn_reflns_limit_h_min -12
_diffrn_reflns_limit_k_max 19
_diffrn_reflns_limit_k_min -17
_diffrn_reflns_limit_l_max 12
_diffrn_reflns_limit_l_min -12
_diffrn_reflns_number 5291
_diffrn_reflns_theta_full 27.52
_diffrn_reflns_theta_max 27.52
_diffrn_reflns_theta_min 3.62
_exptl_absorpt_coefficient_mu 0.924
_exptl_absorpt_correction_type none
_exptl_crystal_colour yellow-orange
_exptl_crystal_density_diffrn 1.398
_exptl_crystal_density_method 'not measured'
_exptl_crystal_description prism
_exptl_crystal_F_000 552
_exptl_crystal_size_max 0.32
_exptl_crystal_size_mid 0.22
_exptl_crystal_size_min 0.12
_refine_diff_density_max 0.453
_refine_diff_density_min -0.392
_refine_diff_density_rms 0.060
_refine_ls_abs_structure_details 'Flack H D (1983), Acta Cryst. A39, 876-881'
_refine_ls_abs_structure_Flack -0.007(11)
_refine_ls_extinction_method none
_refine_ls_goodness_of_fit_ref 1.037
_refine_ls_hydrogen_treatment refall
_refine_ls_matrix_type full
_refine_ls_number_parameters 418
_refine_ls_number_reflns 5291
_refine_ls_number_restraints 1
_refine_ls_restrained_S_all 1.037
_refine_ls_R_factor_all 0.0451
_refine_ls_R_factor_gt 0.0383
_refine_ls_shift/su_max 0.001
_refine_ls_shift/su_mean 0.000
_refine_ls_structure_factor_coef Fsqd
_refine_ls_weighting_details 'calc w=1/[\s^2^(Fo^2^)+(0.0312P)^2^+0.4064P] where P=(Fo^2^+2Fc^2^)/3'
_refine_ls_weighting_scheme calc
_refine_ls_wR_factor_gt 0.0767
_refine_ls_wR_factor_ref 0.0794
_reflns_number_gt 4871
_reflns_number_total 5291
_reflns_threshold_expression >2sigma(I)
_cod_data_source_file b603540j.txt
_cod_depositor_comments
;
The following automatic conversions were performed:
'_exptl_absorpt_correction_type' value 'NONE' changed to 'none' according
to '/home/saulius/struct/CIF-dictionaries/cif_core.dic' dictionary named
'cif_core.dic' version 2.4.1 from 2010-06-29.

Automatic conversion script
Id: cif_fix_enum 1527 2010-12-29 10:47:43Z saulius 
;
_cod_original_sg_symbol_H-M P2(1)
_cod_database_code 7101196

loop_
_symmetry_equiv_pos_as_xyz
'x, y, z'
'-x, y+1/2, -z'

loop_
_atom_site_label
_atom_site_type_symbol
_atom_site_fract_x
_atom_site_fract_y
_atom_site_fract_z
_atom_site_U_iso_or_equiv
_atom_site_adp_type
_atom_site_occupancy
_atom_site_symmetry_multiplicity
_atom_site_calc_flag
Ni Ni 0.71773(4) 0.14930(2) 0.07176(4) 0.01914(9) Uani 1 1 d
P1 P 0.83867(8) 0.10796(5) 0.30199(8) 0.01950(15) Uani 1 1 d
P2 P 0.59793(8) 0.25108(5) 0.14919(8) 0.01944(16) Uani 1 1 d
O1 O 0.6310(2) 0.19538(16) -0.1276(2) 0.0278(5) Uani 1 1 d
O2 O 0.6727(3) 0.2033(2) -0.3335(3) 0.0401(6) Uani 1 1 d
C1 C 0.8352(4) 0.0646(3) 0.0076(4) 0.0332(8) Uani 1 1 d
H1A H 0.825(5) 0.001(3) 0.030(5) 0.060(14) Uiso 1 1 d
H1B H 0.953(6) 0.091(3) 0.062(6) 0.069(14) Uiso 1 1 d
C2 C 0.7777(5) 0.0779(3) -0.1625(4) 0.0400(9) Uani 1 1 d
H2A H 0.860(5) 0.074(3) -0.200(5) 0.054(12) Uiso 1 1 d
H2B H 0.699(6) 0.026(3) -0.230(6) 0.067(14) Uiso 1 1 d
C3 C 0.6904(3) 0.1654(2) -0.2159(3) 0.0247(7) Uani 1 1 d
C4 C 0.8251(3) 0.2001(2) 0.4226(3) 0.0233(6) Uani 1 1 d
H4A H 0.862(4) 0.181(2) 0.521(4) 0.028 Uiso 1 1 d
H4B H 0.893(4) 0.246(2) 0.413(3) 0.020(8) Uiso 1 1 d
C5 C 0.6547(3) 0.2328(2) 0.3512(3) 0.0236(6) Uani 1 1 d
H5A H 0.591(4) 0.187(2) 0.359(4) 0.027(9) Uiso 1 1 d
H5B H 0.645(5) 0.292(3) 0.396(5) 0.051(12) Uiso 1 1 d
C6 C 1.0458(3) 0.0815(2) 0.3752(3) 0.0232(6) Uani 1 1 d
C7 C 1.1603(3) 0.1464(3) 0.4418(3) 0.0278(6) Uani 1 1 d
H7 H 1.131(4) 0.202(3) 0.460(4) 0.037(10) Uiso 1 1 d
C8 C 1.3165(4) 0.1260(2) 0.4857(4) 0.0361(8) Uani 1 1 d
H8 H 1.390(4) 0.165(3) 0.533(4) 0.044(11) Uiso 1 1 d
C9 C 1.3591(4) 0.0407(3) 0.4616(4) 0.0350(8) Uani 1 1 d
H9 H 1.474(5) 0.028(3) 0.498(5) 0.043(11) Uiso 1 1 d
C10 C 1.2459(4) -0.0258(2) 0.3963(4) 0.0332(7) Uani 1 1 d
H10 H 1.277(4) -0.089(3) 0.371(4) 0.033(9) Uiso 1 1 d
C11 C 1.0898(4) -0.0051(2) 0.3531(4) 0.0280(7) Uani 1 1 d
H11 H 1.012(4) -0.053(2) 0.302(4) 0.023(8) Uiso 1 1 d
C12 C 0.7581(3) 0.0122(2) 0.3600(3) 0.0227(6) Uani 1 1 d
C13 C 0.8341(4) -0.0234(2) 0.5067(4) 0.0295(7) Uani 1 1 d
H13 H 0.933(6) 0.003(3) 0.572(6) 0.076(16) Uiso 1 1 d
C14 C 0.7680(4) -0.0936(2) 0.5508(4) 0.0362(8) Uani 1 1 d
H14 H 0.822(5) -0.113(3) 0.655(5) 0.041(11) Uiso 1 1 d
C15 C 0.6253(4) -0.1290(2) 0.4489(4) 0.0358(8) Uani 1 1 d
H15 H 0.581(4) -0.173(3) 0.485(4) 0.042(11) Uiso 1 1 d
C16 C 0.5507(4) -0.0952(3) 0.3053(4) 0.0344(8) Uani 1 1 d
H16 H 0.454(5) -0.120(3) 0.230(4) 0.040(10) Uiso 1 1 d
C17 C 0.6152(3) -0.0244(2) 0.2591(4) 0.0263(6) Uani 1 1 d
H17 H 0.561(5) -0.001(3) 0.156(5) 0.044(11) Uiso 1 1 d
C18 C 0.3854(3) 0.2617(2) 0.0577(3) 0.0221(6) Uani 1 1 d
C19 C 0.2941(4) 0.2573(3) 0.1357(4) 0.0379(8) Uani 1 1 d
H19 H 0.341(5) 0.248(3) 0.239(5) 0.050(12) Uiso 1 1 d
C20 C 0.1332(4) 0.2649(3) 0.0582(5) 0.0442(9) Uani 1 1 d
H20 H 0.072(5) 0.257(3) 0.112(5) 0.055(12) Uiso 1 1 d
C21 C 0.0624(4) 0.2783(3) -0.0973(5) 0.0411(9) Uani 1 1 d
H21 H -0.048(5) 0.284(3) -0.156(4) 0.045(11) Uiso 1 1 d
C22 C 0.1524(4) 0.2822(2) -0.1761(4) 0.0353(8) Uani 1 1 d
H22 H 0.109(5) 0.288(3) -0.285(5) 0.048(12) Uiso 1 1 d
C23 C 0.3142(4) 0.2728(2) -0.0988(4) 0.0282(7) Uani 1 1 d
H23 H 0.380(4) 0.270(3) -0.151(4) 0.036(10) Uiso 1 1 d
C24 C 0.6673(3) 0.3640(2) 0.1376(3) 0.0206(6) Uani 1 1 d
C25 C 0.6119(4) 0.4411(2) 0.1797(4) 0.0319(7) Uani 1 1 d
H25 H 0.532(5) 0.440(3) 0.224(5) 0.057(13) Uiso 1 1 d
C26 C 0.6657(4) 0.5247(3) 0.1664(4) 0.0374(8) Uani 1 1 d
H26 H 0.631(5) 0.576(3) 0.195(5) 0.062(14) Uiso 1 1 d
C27 C 0.7770(4) 0.5341(3) 0.1127(4) 0.0370(8) Uani 1 1 d
H27 H 0.802(5) 0.590(3) 0.093(5) 0.052(13) Uiso 1 1 d
C28 C 0.8332(4) 0.4592(3) 0.0696(5) 0.0407(9) Uani 1 1 d
H28 H 0.904(4) 0.470(3) 0.030(4) 0.036(10) Uiso 1 1 d
C29 C 0.7788(4) 0.3739(2) 0.0819(4) 0.0311(7) Uani 1 1 d
H29 H 0.816(5) 0.316(3) 0.050(5) 0.058(13) Uiso 1 1 d

loop_
_atom_site_aniso_label
_atom_site_aniso_U_11
_atom_site_aniso_U_22
_atom_site_aniso_U_33
_atom_site_aniso_U_23
_atom_site_aniso_U_13
_atom_site_aniso_U_12
Ni 0.02115(16) 0.02178(19) 0.01647(16) 0.00076(16) 0.01004(13) 0.00308(15)
P1 0.0201(3) 0.0207(4) 0.0176(3) 0.0008(3) 0.0081(3) 0.0019(3)
P2 0.0200(4) 0.0227(4) 0.0181(4) 0.0014(3) 0.0106(3) 0.0031(3)
O1 0.0308(11) 0.0342(13) 0.0233(11) 0.0029(9) 0.0163(9) 0.0080(9)
O2 0.0314(12) 0.0695(19) 0.0209(12) 0.0118(12) 0.0126(10) 0.0043(12)
C1 0.043(2) 0.034(2) 0.0260(18) 0.0016(15) 0.0179(15) 0.0153(16)
C2 0.0407(19) 0.053(2) 0.0316(19) -0.0073(17) 0.0206(17) 0.0101(17)
C3 0.0178(12) 0.041(2) 0.0134(12) -0.0033(13) 0.0053(10) -0.0054(12)
C4 0.0246(14) 0.0290(18) 0.0156(15) -0.0021(12) 0.0080(12) 0.0026(12)
C5 0.0250(14) 0.0256(18) 0.0228(15) 0.0004(12) 0.0129(12) 0.0031(12)
C6 0.0228(13) 0.0254(16) 0.0216(15) 0.0010(12) 0.0099(12) 0.0026(11)
C7 0.0254(13) 0.0247(16) 0.0324(15) 0.0010(16) 0.0118(12) 0.0020(15)
C8 0.0268(15) 0.036(2) 0.0404(19) 0.0008(15) 0.0100(15) -0.0042(13)
C9 0.0241(16) 0.042(2) 0.038(2) 0.0017(16) 0.0125(14) 0.0043(14)
C10 0.0303(16) 0.0315(19) 0.0369(19) 0.0011(15) 0.0137(14) 0.0098(13)
C11 0.0236(15) 0.0260(17) 0.0312(18) 0.0017(13) 0.0090(13) 0.0027(12)
C12 0.0242(14) 0.0233(16) 0.0232(15) 0.0015(12) 0.0127(12) 0.0015(11)
C13 0.0304(16) 0.0314(19) 0.0244(16) 0.0019(14) 0.0097(13) 0.0004(14)
C14 0.050(2) 0.0301(19) 0.032(2) 0.0083(15) 0.0206(17) 0.0040(16)
C15 0.045(2) 0.0266(19) 0.049(2) -0.0024(16) 0.0329(18) -0.0031(15)
C16 0.0302(17) 0.036(2) 0.041(2) -0.0102(16) 0.0199(16) -0.0079(14)
C17 0.0234(14) 0.0319(18) 0.0242(16) -0.0042(13) 0.0108(12) -0.0026(12)
C18 0.0203(13) 0.0189(15) 0.0271(15) -0.0016(12) 0.0103(12) 0.0012(11)
C19 0.0300(17) 0.057(2) 0.0317(19) 0.0000(18) 0.0184(15) 0.0041(16)
C20 0.0286(18) 0.061(3) 0.049(2) -0.0056(19) 0.0225(17) 0.0037(16)
C21 0.0200(16) 0.038(2) 0.058(2) -0.0038(18) 0.0100(16) 0.0038(13)
C22 0.0300(17) 0.0305(19) 0.035(2) 0.0044(15) 0.0047(15) 0.0013(13)
C23 0.0242(15) 0.0302(19) 0.0290(17) 0.0029(14) 0.0105(14) -0.0008(12)
C24 0.0210(13) 0.0213(16) 0.0180(14) 0.0023(11) 0.0069(11) 0.0026(11)
C25 0.0344(17) 0.0288(18) 0.0362(18) -0.0034(14) 0.0189(15) 0.0031(13)
C26 0.046(2) 0.0243(19) 0.042(2) -0.0009(16) 0.0191(17) 0.0036(15)
C27 0.0372(19) 0.026(2) 0.042(2) 0.0012(16) 0.0122(17) -0.0064(15)
C28 0.0390(18) 0.037(2) 0.055(2) 0.0000(17) 0.0278(18) -0.0093(15)
C29 0.0254(15) 0.0284(18) 0.044(2) -0.0033(15) 0.0194(15) -0.0023(13)

loop_
_atom_type_symbol
_atom_type_description
_atom_type_scat_dispersion_real
_atom_type_scat_dispersion_imag
_atom_type_scat_source
C C 0.0033 0.0016 'International Tables Vol C Tables 4.2.6.8 and 6.1.1.4'
H H 0.0000 0.0000 'International Tables Vol C Tables 4.2.6.8 and 6.1.1.4'
O O 0.0106 0.0060 'International Tables Vol C Tables 4.2.6.8 and 6.1.1.4'
P P 0.1023 0.0942 'International Tables Vol C Tables 4.2.6.8 and 6.1.1.4'
Ni Ni 0.3393 1.1124 'International Tables Vol C Tables 4.2.6.8 and 6.1.1.4'

loop_
_geom_angle_atom_site_label_1
_geom_angle_atom_site_label_2
_geom_angle_atom_site_label_3
_geom_angle
O1 Ni C1 87.48(12)
O1 Ni P1 173.07(7)
C1 Ni P1 91.86(11)
O1 Ni P2 92.68(7)
C1 Ni P2 176.28(13)
P1 Ni P2 87.54(3)
C6 P1 C12 103.85(14)
C6 P1 C4 105.87(14)
C12 P1 C4 102.95(15)
C6 P1 Ni 118.21(10)
C12 P1 Ni 116.66(10)
C4 P1 Ni 107.81(10)
C24 P2 C5 105.00(14)
C24 P2 C18 104.11(13)
C5 P2 C18 106.58(14)
C24 P2 Ni 110.62(9)
C5 P2 Ni 108.32(10)
C18 P2 Ni 121.05(10)
C3 O1 Ni 116.23(19)
C2 C1 Ni 106.4(2)
C3 C2 C1 111.8(3)
O2 C3 O1 123.1(3)
O2 C3 C2 123.4(3)
O1 C3 C2 113.5(3)
C5 C4 P1 107.3(2)
C4 C5 P2 107.1(2)
C7 C6 C11 119.0(3)
C7 C6 P1 121.9(2)
C11 C6 P1 118.9(2)
C6 C7 C8 120.6(3)
C9 C8 C7 120.1(3)
C8 C9 C10 120.1(3)
C9 C10 C11 119.6(3)
C10 C11 C6 120.6(3)
C17 C12 C13 119.1(3)
C17 C12 P1 119.8(2)
C13 C12 P1 121.0(2)
C14 C13 C12 120.2(3)
C13 C14 C15 119.8(3)
C16 C15 C14 120.4(3)
C15 C16 C17 120.5(3)
C16 C17 C12 119.9(3)
C19 C18 C23 119.4(3)
C19 C18 P2 123.5(2)
C23 C18 P2 117.1(2)
C18 C19 C20 120.3(3)
C19 C20 C21 120.4(3)
C22 C21 C20 119.7(3)
C21 C22 C23 120.0(3)
C18 C23 C22 120.2(3)
C25 C24 C29 118.6(3)
C25 C24 P2 122.9(2)
C29 C24 P2 118.6(2)
C26 C25 C24 120.7(3)
C25 C26 C27 120.5(4)
C28 C27 C26 120.0(3)
C27 C28 C29 120.0(3)
C28 C29 C24 120.3(3)

loop_
_geom_bond_atom_site_label_1
_geom_bond_atom_site_label_2
_geom_bond_distance
Ni O1 1.890(2)
Ni C1 1.965(3)
Ni P1 2.1318(8)
Ni P2 2.2233(8)
P1 C6 1.829(3)
P1 C12 1.825(3)
P1 C4 1.854(3)
P2 C24 1.830(3)
P2 C5 1.834(3)
P2 C18 1.834(3)
O1 C3 1.304(3)
O2 C3 1.228(4)
C1 C2 1.526(5)
C2 C3 1.514(5)
C4 C5 1.544(4)
C6 C7 1.392(5)
C6 C11 1.403(5)
C7 C8 1.394(4)
C8 C9 1.386(5)
C9 C10 1.398(5)
C10 C11 1.396(4)
C12 C17 1.401(4)
C12 C13 1.404(4)
C13 C14 1.385(5)
C14 C15 1.396(5)
C15 C16 1.369(5)
C16 C17 1.393(5)
C18 C19 1.390(4)
C18 C23 1.392(4)
C19 C20 1.390(5)
C20 C21 1.388(6)
C21 C22 1.386(6)
C22 C23 1.400(5)
C24 C25 1.400(4)
C24 C29 1.400(4)
C25 C26 1.377(5)
C26 C27 1.384(6)
C27 C28 1.382(6)
C28 C29 1.398(5)
